data_2013510
loop_
_publ_author_name
'Thamotharan, S.'
'Parthasarathi, V.'
'Malik, R.'
'Jindal, D. P.'
'Piplani, P.'
'Linden, Anthony'

_publ_section_title
;
 2-(2-Naphthyloxy)acetate derivatives. I. A new class of antiamnesic
 agents
;
_journal_issue 8
_journal_name_full 'Acta Crystallographica Section C'
_journal_page_first o422
_journal_page_last o425
_journal_paper_doi 10.1107/S0108270103012332
_journal_volume 59
_journal_year 2003
_chemical_formula_iupac 'C18 H21 N O2'
_chemical_formula_moiety 'C18 H21 N O2'
_chemical_formula_sum 'C18 H21 N O2'
_chemical_formula_weight 283.36
_chemical_melting_point 363
_chemical_name_systematic
;
3-Methyl-N-(2-naphthyloxymethylcarbonyl)piperidine
;
_space_group_IT_number 110
_symmetry_cell_setting tetragonal
_symmetry_space_group_name_Hall 'I 4bw -2c'
_symmetry_space_group_name_H-M 'I 41 c d'
_atom_sites_solution_hydrogens geom
_atom_sites_solution_primary direct
_atom_sites_solution_secondary difmap
_audit_creation_method SHELXL-97
_cell_angle_alpha 90.00
_cell_angle_beta 90.00
_cell_angle_gamma 90.00
_cell_formula_units_Z 16
_cell_length_a 20.9438(4)
_cell_length_b 20.9438(4)
_cell_length_c 13.9169(2)
_cell_measurement_reflns_used 1554
_cell_measurement_temperature 160(2)
_cell_measurement_theta_max 25.0
_cell_measurement_theta_min 2.0
_cell_volume 6104.55(19)
_computing_cell_refinement 'DENZO--SMN (Otwinowski & Minor, 1997)'
_computing_data_collection 'COLLECT (Nonius, 2000)'
_computing_data_reduction 'DENZO--SMN and SCALEPACK (Otwinowski & Minor, 1997)'
_computing_molecular_graphics 'ORTEP-3 for Windows (Farrugia, 1997)'
_computing_publication_material 'SHELXL97 and PLATON (Spek, 2003)'
_computing_structure_refinement 'SHELXL97 (Sheldrick, 1997)'
_computing_structure_solution 'SIR92 (Altomare et al., 1994)'
_diffrn_ambient_temperature 160(2)
_diffrn_detector_area_resol_mean 9
_diffrn_measured_fraction_theta_full 0.998
_diffrn_measured_fraction_theta_max 0.998
_diffrn_measurement_device_type 'Nonius KappaCCD diffractometer'
_diffrn_measurement_method '\w scans with \k offsets'
_diffrn_radiation_monochromator 'horizontally mounted graphite crystal'
_diffrn_radiation_source 'Nonius FR591 sealed tube generator'
_diffrn_radiation_type 'Mo K\a'
_diffrn_radiation_wavelength 0.71073
_diffrn_reflns_av_R_equivalents 0.052
_diffrn_reflns_av_sigmaI/netI 0.0253
_diffrn_reflns_limit_h_max 24
_diffrn_reflns_limit_h_min 0
_diffrn_reflns_limit_k_max 17
_diffrn_reflns_limit_k_min 0
_diffrn_reflns_limit_l_max 16
_diffrn_reflns_limit_l_min -16
_diffrn_reflns_number 19971
_diffrn_reflns_theta_full 25.03
_diffrn_reflns_theta_max 25.03
_diffrn_reflns_theta_min 2.62
_diffrn_standards_decay_% 0
_diffrn_standards_number 0
_exptl_absorpt_coefficient_mu 0.080
_exptl_absorpt_correction_type none
_exptl_crystal_colour colourless
_exptl_crystal_density_diffrn 1.233
_exptl_crystal_density_method 'not measured'
_exptl_crystal_description prism
_exptl_crystal_F_000 2432
_exptl_crystal_size_max 0.25
_exptl_crystal_size_mid 0.18
_exptl_crystal_size_min 0.15
_refine_diff_density_max 0.112
_refine_diff_density_min -0.128
_refine_ls_extinction_coef 0.0041(7)
_refine_ls_extinction_expression Fc^*^=kFc[1+0.001xFc^2^\l^3^/sin(2\q)]^-1/4^
_refine_ls_extinction_method SHELXL97
_refine_ls_goodness_of_fit_ref 1.061
_refine_ls_hydrogen_treatment constr
_refine_ls_matrix_type full
_refine_ls_number_parameters 257
_refine_ls_number_reflns 1414
_refine_ls_number_restraints 17
_refine_ls_restrained_S_all 1.060
_refine_ls_R_factor_all 0.0361
_refine_ls_R_factor_gt 0.0310
_refine_ls_shift/su_max 0.000
_refine_ls_shift/su_mean 0.000
_refine_ls_structure_factor_coef Fsqd
_refine_ls_weighting_details 'calc w=1/[\s^2^(Fo^2^)+(0.0591P)^2^+0.4966P] where P=(Fo^2^+2Fc^2^)/3'
_refine_ls_weighting_scheme calc
_refine_ls_wR_factor_gt 0.0809
_refine_ls_wR_factor_ref 0.0845
_reflns_number_gt 1273
_reflns_number_total 1414
_reflns_threshold_expression 'I > 2\s(I)'
_cod_data_source_file sk1646.cif
_cod_data_source_block II
_cod_depositor_comments
;
The following automatic conversions were performed:

'_geom_hbond_publ_flag' value 'YES' changed to 'yes' according to
/home/saulius/struct/CIF-dictionaries/cif_core.dic dictionary named
'cif_core.dic' version 2.4.1 from 2010-06-29 (2 times).

Automatic conversion script
Id: cif_fix_values 1715 2011-07-08 13:25:40Z adriana 
;
_cod_original_sg_symbol_H-M 'I 41 c d     '
_cod_database_code 2013510
_cod_database_fobs_code 2013510

loop_
_symmetry_equiv_pos_as_xyz
'x, y, z'
'-x, y, z+1/2'
'y, -x+1/2, z+1/4'
'y, x+1/2, z+3/4'
'-x, -y, z'
'x, -y, z+1/2'
'-y, x+1/2, z+1/4'
'-y, -x+1/2, z+3/4'
'x+1/2, y+1/2, z+1/2'
'-x+1/2, y+1/2, z+1'
'y+1/2, -x+1, z+3/4'
'y+1/2, x+1, z+5/4'
'-x+1/2, -y+1/2, z+1/2'
'x+1/2, -y+1/2, z+1'
'-y+1/2, x+1, z+3/4'
'-y+1/2, -x+1, z+5/4'

loop_
_atom_site_label
_atom_site_fract_x
_atom_site_fract_y
_atom_site_fract_z
_atom_site_U_iso_or_equiv
_atom_site_adp_type
_atom_site_calc_flag
_atom_site_refinement_flags
_atom_site_occupancy
_atom_site_disorder_assembly
_atom_site_disorder_group
_atom_site_type_symbol
O11 0.18286(7) 0.17308(7) 0.44314(10) 0.0372(4) Uani d . 1 . . O
O13 0.10223(8) 0.26653(8) 0.41619(10) 0.0414(4) Uani d . 1 A . O
C1 0.27187(10) 0.10739(11) 0.39169(14) 0.0328(5) Uani d . 1 . . C
H1 0.2686 0.1225 0.3275 0.039 Uiso calc R 1 . . H
C2 0.23054(10) 0.12882(10) 0.45991(15) 0.0316(5) Uani d . 1 . . C
C3 0.23327(12) 0.10555(11) 0.55537(15) 0.0388(6) Uani d . 1 . . C
H3 0.2039 0.1206 0.6022 0.047 Uiso calc R 1 . . H
C4 0.27818(11) 0.06158(12) 0.57959(17) 0.0442(6) Uani d . 1 . . C
H4 0.2797 0.0460 0.6437 0.053 Uiso calc R 1 . . H
C5 0.37022(12) -0.00806(14) 0.53362(19) 0.0509(7) Uani d . 1 . . C
H5 0.3727 -0.0252 0.5967 0.061 Uiso calc R 1 . . H
C6 0.41229(12) -0.02835(14) 0.4642(2) 0.0549(7) Uani d . 1 . . C
H6 0.4438 -0.0593 0.4799 0.066 Uiso calc R 1 . . H
C7 0.40916(11) -0.00404(13) 0.37116(19) 0.0456(6) Uani d . 1 . . C
H7 0.4388 -0.0182 0.3240 0.055 Uiso calc R 1 . . H
C8 0.36369(11) 0.04008(11) 0.34743(17) 0.0385(5) Uani d . 1 . . C
H8 0.3616 0.0559 0.2835 0.046 Uiso calc R 1 . . H
C9 0.31988(10) 0.06230(10) 0.41648(16) 0.0330(5) Uani d . 1 . . C
C10 0.32294(10) 0.03837(11) 0.51144(17) 0.0385(5) Uani d . 1 . . C
C12 0.17721(11) 0.19388(11) 0.34611(15) 0.0346(5) Uani d . 1 A . C
H121 0.1627 0.1582 0.3049 0.042 Uiso calc R 1 . . H
H122 0.2191 0.2089 0.3221 0.042 Uiso calc R 1 . . H
C13 0.12887(12) 0.24804(11) 0.34324(15) 0.0375(6) Uani d D 1 . . C
N14A 0.1274(2) 0.28032(17) 0.2583(2) 0.0376(10) Uani d PD 0.695(5) A 1 N
C15A 0.15917(18) 0.26187(18) 0.1693(2) 0.0396(9) Uani d PD 0.695(5) A 1 C
H151 0.1831 0.2217 0.1795 0.048 Uiso calc PR 0.695(5) A 1 H
H152 0.1900 0.2954 0.1504 0.048 Uiso calc PR 0.695(5) A 1 H
C16A 0.1105(2) 0.2526(2) 0.0901(3) 0.0450(12) Uani d PD 0.695(5) A 1 C
H161 0.0838 0.2149 0.1052 0.054 Uiso calc PR 0.695(5) A 1 H
H162 0.1330 0.2440 0.0289 0.054 Uiso calc PR 0.695(5) A 1 H
C17A 0.0673(3) 0.3109(3) 0.0774(3) 0.0418(17) Uani d PD 0.695(5) A 1 C
H171 0.0929 0.3473 0.0533 0.050 Uiso calc PR 0.695(5) A 1 H
H172 0.0338 0.3013 0.0294 0.050 Uiso calc PR 0.695(5) A 1 H
C18A 0.03650(17) 0.32863(19) 0.1724(3) 0.0400(9) Uani d PD 0.695(5) A 1 C
H181 0.0084 0.2923 0.1921 0.048 Uiso calc PR 0.695(5) A 1 H
C19A 0.0867(2) 0.33705(18) 0.2498(2) 0.0387(9) Uani d PD 0.695(5) A 1 C
H191 0.1135 0.3746 0.2343 0.046 Uiso calc PR 0.695(5) A 1 H
H192 0.0654 0.3452 0.3121 0.046 Uiso calc PR 0.695(5) A 1 H
C20A -0.0053(3) 0.3884(3) 0.1657(7) 0.050(2) Uani d PD 0.695(5) A 1 C
H201 -0.0224 0.3987 0.2294 0.075 Uiso calc PR 0.695(5) A 1 H
H202 -0.0407 0.3804 0.1212 0.075 Uiso calc PR 0.695(5) A 1 H
H203 0.0203 0.4242 0.1421 0.075 Uiso calc PR 0.695(5) A 1 H
N14B 0.1034(4) 0.2633(4) 0.2552(4) 0.036(2) Uani d PD 0.305(5) A 2 N
C15B 0.1191(4) 0.2302(4) 0.1642(5) 0.040(2) Uani d PD 0.305(5) A 2 C
H153 0.0822 0.2041 0.1436 0.048 Uiso calc PR 0.305(5) A 2 H
H154 0.1558 0.2012 0.1747 0.048 Uiso calc PR 0.305(5) A 2 H
C16B 0.1356(6) 0.2778(5) 0.0862(7) 0.055(3) Uani d PD 0.305(5) A 2 C
H163 0.1429 0.2548 0.0250 0.067 Uiso calc PR 0.305(5) A 2 H
H164 0.1755 0.3003 0.1034 0.067 Uiso calc PR 0.305(5) A 2 H
C17B 0.0822(7) 0.3265(6) 0.0725(7) 0.048(5) Uani d PD 0.305(5) A 2 C
H173 0.0960 0.3591 0.0252 0.057 Uiso calc PR 0.305(5) A 2 H
H174 0.0440 0.3048 0.0465 0.057 Uiso calc PR 0.305(5) A 2 H
C18B 0.0652(4) 0.3591(4) 0.1666(5) 0.042(2) Uani d PD 0.305(5) A 2 C
H182 0.1029 0.3852 0.1870 0.050 Uiso calc PR 0.305(5) A 2 H
C19B 0.0521(4) 0.3109(4) 0.2446(6) 0.041(2) Uani d PD 0.305(5) A 2 C
H193 0.0464 0.3337 0.3064 0.049 Uiso calc PR 0.305(5) A 2 H
H194 0.0116 0.2886 0.2299 0.049 Uiso calc PR 0.305(5) A 2 H
C20B 0.0082(8) 0.4045(8) 0.1551(15) 0.053(5) Uani d PD 0.305(5) A 2 C
H204 -0.0022 0.4236 0.2175 0.079 Uiso calc PR 0.305(5) A 2 H
H205 -0.0287 0.3806 0.1312 0.079 Uiso calc PR 0.305(5) A 2 H
H206 0.0192 0.4384 0.1094 0.079 Uiso calc PR 0.305(5) A 2 H

loop_
_atom_site_aniso_label
_atom_site_aniso_U_11
_atom_site_aniso_U_22
_atom_site_aniso_U_33
_atom_site_aniso_U_12
_atom_site_aniso_U_13
_atom_site_aniso_U_23
O11 0.0452(9) 0.0402(8) 0.0261(8) 0.0107(7) 0.0037(6) 0.0041(6)
O13 0.0502(10) 0.0491(10) 0.0250(8) 0.0110(8) 0.0010(7) -0.0007(7)
C1 0.0365(11) 0.0362(11) 0.0257(11) -0.0005(9) 0.0000(9) 0.0046(9)
C2 0.0371(11) 0.0320(11) 0.0258(10) 0.0016(9) -0.0029(9) 0.0003(8)
C3 0.0472(14) 0.0438(13) 0.0253(11) 0.0053(11) 0.0027(9) 0.0020(10)
C4 0.0562(14) 0.0526(14) 0.0240(10) 0.0053(12) 0.0004(10) 0.0061(10)
C5 0.0520(14) 0.0621(16) 0.0387(12) 0.0148(13) -0.0055(11) 0.0116(12)
C6 0.0483(14) 0.0646(17) 0.0517(15) 0.0181(13) -0.0026(13) 0.0105(14)
C7 0.0363(12) 0.0549(14) 0.0457(13) 0.0076(11) 0.0029(11) 0.0047(12)
C8 0.0372(12) 0.0466(13) 0.0318(11) 0.0008(10) 0.0027(9) 0.0037(10)
C9 0.0343(11) 0.0360(11) 0.0286(10) -0.0021(9) -0.0011(9) 0.0016(9)
C10 0.0407(12) 0.0437(13) 0.0311(11) 0.0027(10) -0.0046(10) 0.0027(10)
C12 0.0450(13) 0.0374(11) 0.0215(11) 0.0054(10) -0.0005(8) 0.0025(9)
C13 0.0486(14) 0.0392(12) 0.0248(12) 0.0071(10) -0.0011(9) -0.0005(9)
N14A 0.048(2) 0.0365(19) 0.0286(16) 0.0103(17) 0.0007(15) 0.0020(13)
C15A 0.049(2) 0.0440(19) 0.0258(16) 0.0069(17) 0.0079(15) 0.0016(14)
C16A 0.061(3) 0.047(3) 0.028(2) 0.003(2) 0.002(2) -0.0025(19)
C17A 0.050(3) 0.045(3) 0.030(2) 0.000(3) -0.0077(18) 0.0035(19)
C18A 0.043(2) 0.035(2) 0.042(2) -0.0011(17) -0.0042(17) 0.0050(17)
C19A 0.047(2) 0.036(2) 0.0333(17) 0.0092(16) 0.0002(16) -0.0008(14)
C20A 0.054(3) 0.050(4) 0.047(3) 0.007(3) -0.009(2) 0.015(3)
N14B 0.036(5) 0.055(6) 0.018(3) 0.013(4) 0.005(3) 0.001(3)
C15B 0.054(5) 0.049(5) 0.019(4) 0.006(4) 0.000(3) -0.007(4)
C16B 0.069(8) 0.063(7) 0.034(5) -0.001(6) 0.011(5) -0.002(5)
C17B 0.071(9) 0.042(7) 0.030(5) -0.015(6) -0.002(5) 0.006(4)
C18B 0.056(5) 0.040(5) 0.030(4) 0.000(4) -0.007(4) 0.003(4)
C19B 0.044(5) 0.044(5) 0.034(5) 0.012(4) 0.000(4) 0.009(4)
C20B 0.057(9) 0.051(8) 0.051(8) 0.014(8) -0.006(6) 0.009(6)

loop_
_atom_type_symbol
_atom_type_description
_atom_type_scat_dispersion_real
_atom_type_scat_dispersion_imag
_atom_type_scat_source
C C 0.0033 0.0000 'International Tables Vol C Tables 4.2.6.8 and 6.1.1.4'
H H 0.0000 0.0000 'International Tables Vol C Tables 4.2.6.8 and 6.1.1.4'
N N 0.0061 0.0000 'International Tables Vol C Tables 4.2.6.8 and 6.1.1.4'
O O 0.0106 0.0000 'International Tables Vol C Tables 4.2.6.8 and 6.1.1.4'

loop_
_geom_angle_atom_site_label_1
_geom_angle_atom_site_label_2
_geom_angle_atom_site_label_3
_geom_angle
_geom_angle_publ_flag
C2 O11 C12 115.16(16) ?
C2 C1 C9 119.97(19) ?
C2 C1 H1 120.0 ?
C9 C1 H1 120.0 ?
C1 C2 O11 124.26(18) yes
C1 C2 C3 121.0(2) ?
O11 C2 C3 114.71(18) ?
C4 C3 C2 119.6(2) ?
C4 C3 H3 120.2 ?
C2 C3 H3 120.2 ?
C3 C4 C10 121.6(2) ?
C3 C4 H4 119.2 ?
C10 C4 H4 119.2 ?
C6 C5 C10 120.3(2) ?
C6 C5 H5 119.8 ?
C10 C5 H5 119.8 ?
C5 C6 C7 120.7(2) ?
C5 C6 H6 119.7 ?
C7 C6 H6 119.7 ?
C8 C7 C6 120.3(2) ?
C8 C7 H7 119.9 ?
C6 C7 H7 119.9 ?
C7 C8 C9 120.8(2) ?
C7 C8 H8 119.6 ?
C9 C8 H8 119.6 ?
C8 C9 C10 119.40(19) ?
C8 C9 C1 121.0(2) ?
C10 C9 C1 119.60(19) ?
C9 C10 C4 118.2(2) ?
C9 C10 C5 118.5(2) ?
C4 C10 C5 123.3(2) ?
O11 C12 C13 107.96(17) ?
O11 C12 H121 110.1 ?
C13 C12 H121 110.1 ?
O11 C12 H122 110.1 ?
C13 C12 H122 110.1 ?
H121 C12 H122 108.4 ?
O13 C13 N14A 123.6(2) yes
O13 C13 N14B 119.4(4) yes
O13 C13 C12 121.24(19) ?
N14A C13 C12 114.1(2) ?
N14B C13 C12 117.1(3) ?
C13 N14A C15A 126.5(3) yes
C13 N14A C19A 119.0(3) ?
C15A N14A C19A 114.3(3) ?
N14A C15A C16A 110.2(3) ?
N14A C15A H151 109.6 ?
C16A C15A H151 109.6 ?
N14A C15A H152 109.6 ?
C16A C15A H152 109.6 ?
H151 C15A H152 108.1 ?
C15A C16A C17A 112.3(4) ?
C15A C16A H161 109.1 ?
C17A C16A H161 109.1 ?
C15A C16A H162 109.1 ?
C17A C16A H162 109.1 ?
H161 C16A H162 107.9 ?
C18A C17A C16A 110.3(4) ?
C18A C17A H171 109.6 ?
C16A C17A H171 109.6 ?
C18A C17A H172 109.6 ?
C16A C17A H172 109.6 ?
H171 C17A H172 108.1 ?
C19A C18A C17A 110.7(3) ?
C19A C18A C20A 110.2(4) ?
C17A C18A C20A 113.0(4) ?
C19A C18A H181 107.6 ?
C17A C18A H181 107.6 ?
C20A C18A H181 107.6 ?
N14A C19A C18A 111.5(3) ?
N14A C19A H191 109.3 ?
C18A C19A H191 109.3 ?
N14A C19A H192 109.3 ?
C18A C19A H192 109.3 ?
H191 C19A H192 108.0 ?
C13 N14B C19B 122.0(6) ?
C13 N14B C15B 124.6(6) yes
C19B N14B C15B 113.1(5) ?
N14B C15B C16B 110.9(6) ?
N14B C15B H153 109.5 ?
C16B C15B H153 109.5 ?
N14B C15B H154 109.5 ?
C16B C15B H154 109.5 ?
H153 C15B H154 108.1 ?
C15B C16B C17B 111.3(8) ?
C15B C16B H163 109.4 ?
C17B C16B H163 109.4 ?
C15B C16B H164 109.4 ?
C17B C16B H164 109.4 ?
H163 C16B H164 108.0 ?
C18B C17B C16B 111.4(8) ?
C18B C17B H173 109.3 ?
C16B C17B H173 109.3 ?
C18B C17B H174 109.4 ?
C16B C17B H174 109.3 ?
H173 C17B H174 108.0 ?
C19B C18B C17B 111.3(7) ?
C19B C18B C20B 110.3(8) ?
C17B C18B C20B 111.8(9) ?
C19B C18B H182 107.8 ?
C17B C18B H182 107.8 ?
C20B C18B H182 107.8 ?
N14B C19B C18B 113.1(6) ?
N14B C19B H193 109.0 ?
C18B C19B H193 109.0 ?
N14B C19B H194 109.0 ?
C18B C19B H194 109.0 ?
H193 C19B H194 107.8 ?
C18B C20B H204 109.5 ?
C18B C20B H205 109.5 ?
H204 C20B H205 109.5 ?
C18B C20B H206 109.5 ?
H204 C20B H206 109.5 ?
H205 C20B H206 109.5 ?

loop_
_geom_bond_atom_site_label_1
_geom_bond_atom_site_label_2
_geom_bond_site_symmetry_2
_geom_bond_distance
_geom_bond_publ_flag
O11 C2 . 1.383(3) ?
O11 C12 . 1.424(2) ?
O13 C13 . 1.222(3) ?
C1 C2 . 1.361(3) ?
C1 C9 . 1.422(3) ?
C1 H1 . 0.9500 ?
C2 C3 . 1.416(3) ?
C3 C4 . 1.359(3) ?
C3 H3 . 0.9500 ?
C4 C10 . 1.419(3) ?
C4 H4 . 0.9500 ?
C5 C6 . 1.375(4) ?
C5 C10 . 1.422(3) ?
C5 H5 . 0.9500 ?
C6 C7 . 1.393(4) ?
C6 H6 . 0.9500 ?
C7 C8 . 1.367(3) ?
C7 H7 . 0.9500 ?
C8 C9 . 1.408(3) ?
C8 H8 . 0.9500 ?
C9 C10 . 1.415(3) ?
C12 C13 . 1.521(3) ?
C12 H121 . 0.9900 ?
C12 H122 . 0.9900 ?
C13 N14A . 1.362(4) ?
C13 N14B . 1.374(5) ?
N14A C15A . 1.458(4) ?
N14A C19A . 1.468(4) ?
C15A C16A . 1.515(5) ?
C15A H151 . 0.9900 ?
C15A H152 . 0.9900 ?
C16A C17A . 1.528(5) ?
C16A H161 . 0.9900 ?
C16A H162 . 0.9900 ?
C17A C18A . 1.518(5) ?
C17A H171 . 0.9900 ?
C17A H172 . 0.9900 ?
C18A C19A . 1.515(5) ?
C18A C20A . 1.530(5) ?
C18A H181 . 1.0000 ?
C19A H191 . 0.9900 ?
C19A H192 . 0.9900 ?
C20A H201 . 0.9800 ?
C20A H202 . 0.9800 ?
C20A H203 . 0.9800 ?
N14B C19B . 1.475(7) ?
N14B C15B . 1.480(7) ?
C15B C16B . 1.514(8) ?
C15B H153 . 0.9900 ?
C15B H154 . 0.9900 ?
C16B C17B . 1.524(9) ?
C16B H163 . 0.9900 ?
C16B H164 . 0.9900 ?
C17B C18B . 1.520(8) ?
C17B H173 . 0.9900 ?
C17B H174 . 0.9900 ?
C18B C19B . 1.507(8) ?
C18B C20B . 1.535(9) ?
C18B H182 . 1.0000 ?
C19B H193 . 0.9900 ?
C19B H194 . 0.9900 ?
C20B H204 . 0.9800 ?
C20B H205 . 0.9800 ?
C20B H206 . 0.9800 ?

loop_
_geom_hbond_atom_site_label_D
_geom_hbond_atom_site_label_H
_geom_hbond_atom_site_label_A
_geom_hbond_site_symmetry_A
_geom_hbond_distance_DH
_geom_hbond_distance_HA
_geom_hbond_distance_DA
_geom_hbond_angle_DHA
_geom_hbond_publ_flag
C1 H1 O11 15_544 0.95 2.57 3.386(2) 145 yes
C1 H1 O13 15_544 0.95 2.40 3.241(2) 147 yes

loop_
_geom_torsion_atom_site_label_1
_geom_torsion_atom_site_label_2
_geom_torsion_atom_site_label_3
_geom_torsion_atom_site_label_4
_geom_torsion
_geom_torsion_publ_flag
C9 C1 C2 O11 179.22(19) ?
C9 C1 C2 C3 -1.8(3) ?
C12 O11 C2 C1 2.7(3) ?
C12 O11 C2 C3 -176.35(19) ?
C1 C2 C3 C4 0.6(4) ?
O11 C2 C3 C4 179.7(2) ?
C2 C3 C4 C10 0.3(4) ?
C10 C5 C6 C7 -0.3(4) ?
C5 C6 C7 C8 -0.5(4) ?
C6 C7 C8 C9 0.8(4) ?
C7 C8 C9 C10 -0.2(3) ?
C7 C8 C9 C1 -179.0(2) ?
C2 C1 C9 C8 -179.2(2) ?
C2 C1 C9 C10 2.1(3) ?
C8 C9 C10 C4 -180.0(2) ?
C1 C9 C10 C4 -1.2(3) ?
C8 C9 C10 C5 -0.6(3) ?
C1 C9 C10 C5 178.2(2) ?
C3 C4 C10 C9 0.0(3) ?
C3 C4 C10 C5 -179.3(2) ?
C6 C5 C10 C9 0.8(4) ?
C6 C5 C10 C4 -179.8(2) ?
C2 O11 C12 C13 -172.85(17) yes
O11 C12 C13 O13 -0.1(3) ?
O11 C12 C13 N14A 168.5(3) yes
O11 C12 C13 N14B -162.8(5) yes
O13 C13 N14A C15A 178.5(4) ?
C12 C13 N14A C15A 10.2(5) ?
O13 C13 N14A C19A -6.4(5) ?
C12 C13 N14A C19A -174.7(3) ?
C13 N14A C15A C16A 120.1(5) ?
C19A N14A C15A C16A -55.2(5) ?
N14A C15A C16A C17A 53.7(5) ?
C15A C16A C17A C18A -53.9(6) ?
C16A C17A C18A C19A 53.6(6) ?
C16A C17A C18A C20A 177.7(5) ?
C13 N14A C19A C18A -119.2(4) ?
C15A N14A C19A C18A 56.4(5) ?
C17A C18A C19A N14A -54.5(5) ?
C20A C18A C19A N14A 179.7(4) ?
O13 C13 N14B C19B 11.5(11) ?
C12 C13 N14B C19B 174.5(6) ?
O13 C13 N14B C15B -162.0(7) ?
C12 C13 N14B C15B 0.9(11) ?
C13 N14B C15B C16B -130.8(10) ?
C19B N14B C15B C16B 55.1(11) ?
N14B C15B C16B C17B -55.1(12) ?
C15B C16B C17B C18B 54.1(15) ?
C16B C17B C18B C19B -51.8(13) ?
C16B C17B C18B C20B -175.7(11) ?
C13 N14B C19B C18B 131.7(9) ?
C15B N14B C19B C18B -54.0(11) ?
C17B C18B C19B N14B 51.8(12) ?
C20B C18B C19B N14B 176.4(11) ?
